data_4125988
loop_
_publ_author_name
'Jian, Zhongbao'
'Kehr, Gerald'
'Daniliuc, Constantin G.'
'Wibbeling, Birgit'
'Wiegand, Thomas'
'Siedow, Melanie'
'Eckert, Hellmut'
'Bursch, Markus'
'Grimme, Stefan'
'Erker, Gerhard'

_publ_section_title
;
 CO-Reduction Chemistry: Reaction of a CO-Derived Formylhydridoborate with
 Carbon Monoxide, with Carbon Dioxide, and with Dihydrogen.
;
_journal_name_full 'Journal of the American Chemical Society'
_journal_paper_doi 10.1021/jacs.7b02548
_journal_year 2017
_chemical_formula_sum 'C45.5 H47 B F10 O2 Zr'
_chemical_formula_weight 917.86
_space_group_crystal_system monoclinic
_space_group_IT_number 14
_space_group_name_Hall '-P 2ybc'
_space_group_name_H-M_alt 'P 1 21/c 1'
_symmetry_space_group_name_Hall '-P 2ybc'
_symmetry_space_group_name_H-M 'P 1 21/c 1'
_atom_sites_solution_hydrogens mixed
_cell_angle_alpha 90
_cell_angle_beta 99.715(2)
_cell_angle_gamma 90
_cell_formula_units_Z 4
_cell_length_a 17.4610(6)
_cell_length_b 10.2956(4)
_cell_length_c 23.0488(8)
_cell_measurement_reflns_used 9911
_cell_measurement_temperature 100.(2)
_cell_measurement_theta_max 68.5364
_cell_measurement_theta_min 2.5673
_cell_volume 4084.1(3)
_computing_cell_refinement 'SAINT V8.34A (Bruker AXS Inc., 2013)'
_computing_data_collection
;

APEX2 v.2014.1-1 (Bruker AXS Inc., 2014)


;
_computing_data_reduction 'SAINT V8.34A (Bruker AXS Inc., 2013)'
_computing_molecular_graphics 'XP (Sheldrick, 2014)'
_computing_publication_material 'SHELXL-2014 (Sheldrick, 2014)'
_computing_structure_refinement 'SHELXL-2014 (Sheldrick, 2014)'
_computing_structure_solution 'SHELXL-2014 (Sheldrick, 2014)'
_diffrn_ambient_temperature 100.(2)
_diffrn_detector_area_resol_mean 10.4167
_diffrn_measured_fraction_theta_full 0.989
_diffrn_measured_fraction_theta_max 0.989
_diffrn_measurement_device_type 'Bruker D8 Venture PHOTON 100 CMOS'
_diffrn_measurement_method 'omega and phi scans'
_diffrn_radiation_monochromator 'MX mirror'
_diffrn_radiation_type 'Cu K\a'
_diffrn_radiation_wavelength 1.54178
_diffrn_reflns_av_R_equivalents 0.0615
_diffrn_reflns_av_unetI/netI 0.0366
_diffrn_reflns_limit_h_max 21
_diffrn_reflns_limit_h_min -20
_diffrn_reflns_limit_k_max 12
_diffrn_reflns_limit_k_min -11
_diffrn_reflns_limit_l_max 27
_diffrn_reflns_limit_l_min -27
_diffrn_reflns_number 54459
_diffrn_reflns_theta_full 68.53
_diffrn_reflns_theta_max 68.53
_diffrn_reflns_theta_min 2.57
_diffrn_source 'Cu ImS'
_diffrn_source_type 'micro focus tube'
_exptl_absorpt_coefficient_mu 2.943
_exptl_absorpt_correction_T_max 0.77
_exptl_absorpt_correction_T_min 0.58
_exptl_absorpt_correction_type multi-scan
_exptl_absorpt_process_details
;
Bruker AXS (2014). SADABS, Version 2014/2, Bruker AXS Inc., Madison, Wisconsin,
USA.
;
_exptl_crystal_colour 'pale yellow'
_exptl_crystal_density_diffrn 1.493
_exptl_crystal_density_method 'not measured'
_exptl_crystal_description prism
_exptl_crystal_F_000 1884
_exptl_crystal_size_max 0.273
_exptl_crystal_size_mid 0.121
_exptl_crystal_size_min 0.092
_refine_diff_density_max 0.365
_refine_diff_density_min -0.704
_refine_ls_extinction_method none
_refine_ls_goodness_of_fit_ref 1.041
_refine_ls_hydrogen_treatment mixed
_refine_ls_matrix_type full
_refine_ls_number_parameters 577
_refine_ls_number_reflns 7457
_refine_ls_number_restraints 42
_refine_ls_restrained_S_all 1.040
_refine_ls_R_factor_all 0.0481
_refine_ls_R_factor_gt 0.0404
_refine_ls_shift/su_max 0.001
_refine_ls_shift/su_mean 0.000
_refine_ls_structure_factor_coef Fsqd
_refine_ls_weighting_details 'w=1/[\s^2^(Fo^2^)+(0.0278P)^2^+9.1419P] where P=(Fo^2^+2Fc^2^)/3'
_refine_ls_weighting_scheme calc
_refine_ls_wR_factor_gt 0.0874
_refine_ls_wR_factor_ref 0.0906
_reflns_number_gt 6605
_reflns_number_total 7457
_reflns_threshold_expression 'I > 2\s(I)'
_cod_data_source_file ja7b02548_si_002.cif
_cod_data_source_block erk8597
_cod_original_formula_sum 'C45.50 H47 B F10 O2 Zr'
_cod_database_code 4125988

loop_
_space_group_symop_operation_xyz
'x, y, z'
'-x, y+1/2, -z+1/2'
'-x, -y, -z'
'x, -y-1/2, z-1/2'

loop_
_atom_site_type_symbol
_atom_site_label
_atom_site_fract_x
_atom_site_fract_y
_atom_site_fract_z
_atom_site_U_iso_or_equiv
_atom_site_adp_type
_atom_site_calc_flag
_atom_site_refinement_flags_adp
_atom_site_refinement_flags_occupancy
_atom_site_refinement_flags_posn
_atom_site_occupancy
_atom_site_disorder_assembly
_atom_site_disorder_group
Zr Zr1 0.22236(2) 0.61071(2) 0.42440(2) 0.01337(7) Uani d . . . 1 . .
B B1 0.3718(2) 0.4656(4) 0.60095(15) 0.0213(7) Uani d . . . 1 . .
H H1 0.3924(16) 0.380(3) 0.5755(12) 0.013(7) Uiso d . . . 1 . .
O O1 0.15327(11) 0.45833(19) 0.41608(8) 0.0178(4) Uani d . . . 1 . .
O O2 0.28429(11) 0.55768(19) 0.51129(8) 0.0176(4) Uani d . . . 1 . .
C C1 0.25821(16) 0.5871(3) 0.32159(12) 0.0186(6) Uani d . . . 1 . .
C C2 0.28078(16) 0.4697(3) 0.35159(12) 0.0180(6) Uani d . . . 1 . .
C C3 0.34148(16) 0.4991(3) 0.39899(12) 0.0170(6) Uani d . . . 1 . .
C C4 0.35736(16) 0.6342(3) 0.39762(12) 0.0169(6) Uani d . . . 1 . .
C C5 0.30659(16) 0.6882(3) 0.34919(12) 0.0179(6) Uani d . . . 1 . .
C C6 0.20610(18) 0.6004(3) 0.26271(13) 0.0257(7) Uani d . . . 1 . .
H H6A 0.2377 0.6194 0.2324 0.039 Uiso calc U . R 1 . .
H H6B 0.1691 0.6713 0.2644 0.039 Uiso calc U . R 1 . .
H H6C 0.1776 0.5191 0.253 0.039 Uiso calc U . R 1 . .
C C7 0.25117(18) 0.3357(3) 0.33557(14) 0.0250(7) Uani d . . . 1 . .
H H7A 0.2873 0.291 0.3141 0.038 Uiso calc U . R 1 . .
H H7B 0.1999 0.3414 0.3107 0.038 Uiso calc U . R 1 . .
H H7C 0.247 0.2872 0.3715 0.038 Uiso calc U . R 1 . .
C C8 0.38593(18) 0.3984(3) 0.43808(13) 0.0238(6) Uani d . . . 1 . .
H H8A 0.3503 0.3512 0.4592 0.036 Uiso calc U . R 1 . .
H H8B 0.4262 0.4409 0.4665 0.036 Uiso calc U . R 1 . .
H H8C 0.4103 0.3374 0.4141 0.036 Uiso calc U . R 1 . .
C C9 0.42377(17) 0.7068(3) 0.43368(13) 0.0216(6) Uani d . . . 1 . .
H H9A 0.4534 0.7523 0.4074 0.032 Uiso calc U . R 1 . .
H H9B 0.4578 0.6454 0.4582 0.032 Uiso calc U . R 1 . .
H H9C 0.4033 0.7701 0.4589 0.032 Uiso calc U . R 1 . .
C C10 0.31685(19) 0.8184(3) 0.32158(14) 0.0255(7) Uani d . . . 1 . .
H H10A 0.3466 0.8759 0.3509 0.038 Uiso calc U . R 1 . .
H H10B 0.2658 0.8568 0.3074 0.038 Uiso calc U . R 1 . .
H H10C 0.3448 0.807 0.2885 0.038 Uiso calc U . R 1 . .
C C11 0.19658(17) 0.8541(3) 0.43290(14) 0.0217(6) Uani d . . . 1 . .
C C12 0.12953(16) 0.7988(3) 0.39775(13) 0.0194(6) Uani d . . . 1 . .
C C13 0.09336(16) 0.7172(3) 0.43492(13) 0.0187(6) Uani d . . . 1 . .
C C14 0.13960(17) 0.7167(3) 0.49144(13) 0.0202(6) Uani d . . . 1 . .
C C15 0.20322(17) 0.8032(3) 0.49037(13) 0.0193(6) Uani d . . . 1 . .
C C16 0.24053(19) 0.9712(3) 0.41758(15) 0.0287(7) Uani d . . . 1 . .
H H16A 0.2266 1.0466 0.4396 0.043 Uiso calc U . R 1 . .
H H16B 0.2272 0.9884 0.3753 0.043 Uiso calc U . R 1 . .
H H16C 0.2965 0.955 0.4279 0.043 Uiso calc U . R 1 . .
C C17 0.09529(19) 0.8393(3) 0.33595(14) 0.0284(7) Uani d . . . 1 . .
H H17A 0.0587 0.7727 0.3179 0.043 Uiso calc U . R 1 . .
H H17B 0.137 0.8494 0.3127 0.043 Uiso calc U . R 1 . .
H H17C 0.0679 0.9221 0.3371 0.043 Uiso calc U . R 1 . .
C C18 0.01593(17) 0.6505(3) 0.42028(14) 0.0257(7) Uani d . . . 1 . .
H H18A 0.0217 0.5587 0.4314 0.039 Uiso calc U . R 1 . .
H H18B -0.0032 0.6574 0.3779 0.039 Uiso calc U . R 1 . .
H H18C -0.0212 0.6919 0.442 0.039 Uiso calc U . R 1 . .
C C19 0.12106(19) 0.6443(3) 0.54376(14) 0.0264(7) Uani d . . . 1 . .
H H19A 0.0699 0.6711 0.5515 0.04 Uiso calc U . R 1 . .
H H19B 0.1605 0.6637 0.5782 0.04 Uiso calc U . R 1 . .
H H19C 0.1207 0.5508 0.5358 0.04 Uiso calc U . R 1 . .
C C20 0.26191(19) 0.8472(3) 0.54197(14) 0.0276(7) Uani d . . . 1 . .
H H20A 0.3134 0.8516 0.5305 0.041 Uiso calc U . R 1 . .
H H20B 0.2632 0.7855 0.5745 0.041 Uiso calc U . R 1 . .
H H20C 0.2475 0.9334 0.5546 0.041 Uiso calc U . R 1 . .
C C21 0.10520(15) 0.3542(3) 0.40789(12) 0.0155(6) Uani d . . . 1 . .
C C22 0.04923(16) 0.3408(3) 0.35613(12) 0.0185(6) Uani d . . . 1 . .
C C23 0.00049(17) 0.2329(3) 0.35130(13) 0.0223(6) Uani d . . . 1 . .
H H23 -0.0373 0.2233 0.3167 0.027 Uiso calc U . R 1 . .
C C24 0.00466(17) 0.1391(3) 0.39463(14) 0.0227(6) Uani d . . . 1 . .
C C25 0.06204(17) 0.1526(3) 0.44435(13) 0.0216(6) Uani d . . . 1 . .
H H25 0.0671 0.0876 0.474 0.026 Uiso calc U . R 1 . .
C C26 0.11206(16) 0.2587(3) 0.45158(12) 0.0179(6) Uani d . . . 1 . .
C C27 0.04211(18) 0.4392(3) 0.30718(13) 0.0251(7) Uani d . . . 1 . .
H H27A 0.0597 0.4004 0.2729 0.038 Uiso calc U . R 1 . .
H H27B 0.0743 0.515 0.3204 0.038 Uiso calc U . R 1 . .
H H27C -0.0123 0.4661 0.2964 0.038 Uiso calc U . R 1 . .
C C28 -0.05275(19) 0.0289(3) 0.38966(16) 0.0324(8) Uani d . . . 1 . .
H H28A -0.0288 -0.0459 0.412 0.049 Uiso calc U . R 1 . .
H H28B -0.0679 0.0046 0.3482 0.049 Uiso calc U . R 1 . .
H H28C -0.0988 0.0562 0.4055 0.049 Uiso calc U . R 1 . .
C C29 0.17388(18) 0.2706(3) 0.50527(13) 0.0226(6) Uani d . . . 1 . .
H H29A 0.171 0.1959 0.5312 0.034 Uiso calc U . R 1 . .
H H29B 0.1658 0.3509 0.5263 0.034 Uiso calc U . R 1 . .
H H29C 0.2251 0.2728 0.4933 0.034 Uiso calc U . R 1 . .
C C30 0.34782(17) 0.5580(3) 0.54581(12) 0.0199(6) Uani d . . . 1 . .
H H30 0.3907(19) 0.614(3) 0.5312(14) 0.026(9) Uiso d . . . 1 . .
C C31 0.30082(17) 0.4201(3) 0.63283(12) 0.0224(7) Uani d . . . 1 . .
C C32 0.26065(18) 0.5077(3) 0.66202(13) 0.0267(7) Uani d . . . 1 . .
F F32 0.28026(11) 0.63495(19) 0.66290(8) 0.0327(4) Uani d . . . 1 . .
C C33 0.19954(19) 0.4737(4) 0.68990(14) 0.0363(9) Uani d . . . 1 . .
F F33 0.16137(12) 0.5654(3) 0.71601(9) 0.0523(7) Uani d . . . 1 . .
C C34 0.1776(2) 0.3468(5) 0.69071(15) 0.0410(10) Uani d . . . 1 . .
F F34 0.11822(12) 0.3113(3) 0.71791(10) 0.0645(8) Uani d . . . 1 . .
C C35 0.2155(2) 0.2557(4) 0.66336(16) 0.0405(10) Uani d . . . 1 . .
F F35 0.19470(14) 0.1301(2) 0.66350(11) 0.0620(8) Uani d . . . 1 . .
C C36 0.27603(19) 0.2935(4) 0.63501(14) 0.0298(8) Uani d . . . 1 . .
F F36 0.31036(12) 0.1981(2) 0.60808(9) 0.0394(5) Uani d . . . 1 . .
C C41 0.44544(17) 0.5170(3) 0.64808(13) 0.0247(7) Uani d . . . 1 . .
C C42 0.49004(18) 0.4281(4) 0.68499(13) 0.0274(7) Uani d . . . 1 . .
F F42 0.47120(11) 0.3011(2) 0.68128(8) 0.0324(4) Uani d . . . 1 . .
C C43 0.55369(18) 0.4628(4) 0.72625(13) 0.0311(8) Uani d . . . 1 . .
F F43 0.59411(11) 0.3721(2) 0.76124(8) 0.0435(6) Uani d . . . 1 . .
C C44 0.57688(18) 0.5894(4) 0.73094(13) 0.0348(9) Uani d . . . 1 . .
F F44 0.63974(11) 0.6239(3) 0.76974(8) 0.0489(6) Uani d . . . 1 . .
C C45 0.5353(2) 0.6818(4) 0.69576(14) 0.0341(9) Uani d . . . 1 . .
F F45 0.55817(13) 0.8062(2) 0.69907(9) 0.0458(6) Uani d . . . 1 . .
C C46 0.46999(19) 0.6434(3) 0.65597(13) 0.0285(7) Uani d . . . 1 . .
F F46 0.43113(12) 0.7391(2) 0.62293(8) 0.0372(5) Uani d . . . 1 . .
C C51 0.4697(8) 0.0115(16) 0.5578(6) 0.021(2) Uani d U P G 0.5 A -1
C C52 0.4286(8) 0.0736(16) 0.5087(6) 0.029(3) Uani d U P G 0.5 A -1
H H52 0.3833 0.1222 0.5119 0.035 Uiso calc U P R 0.5 A -1
C C53 0.4539(7) 0.0645(16) 0.4548(6) 0.026(3) Uani d U P G 0.5 A -1
H H53 0.4258 0.1069 0.4212 0.031 Uiso calc U P R 0.5 A -1
C C54 0.5202(7) -0.0067(16) 0.4500(6) 0.029(3) Uani d U P G 0.5 A -1
H H54 0.5374 -0.0129 0.4132 0.035 Uiso calc U P R 0.5 A -1
C C55 0.5612(7) -0.0688(15) 0.4992(6) 0.021(2) Uani d U P G 0.5 A -1
H H55 0.6066 -0.1174 0.4959 0.026 Uiso calc U P R 0.5 A -1
C C56 0.5360(8) -0.0597(15) 0.5531(6) 0.026(3) Uani d U P G 0.5 A -1
H H56 0.5641 -0.1021 0.5867 0.031 Uiso calc U P R 0.5 A -1
C C57 0.4531(4) 0.0252(7) 0.6120(3) 0.0309(15) Uani d U P . 0.5 A -1
H H57A 0.4893 -0.0271 0.6397 0.046 Uiso calc U P R 0.5 A -1
H H57B 0.4581 0.1167 0.6236 0.046 Uiso calc U P R 0.5 A -1
H H57C 0.3998 -0.0041 0.6125 0.046 Uiso calc U P R 0.5 A -1

loop_
_atom_site_aniso_label
_atom_site_aniso_U_11
_atom_site_aniso_U_22
_atom_site_aniso_U_33
_atom_site_aniso_U_12
_atom_site_aniso_U_13
_atom_site_aniso_U_23
Zr1 0.01176(12) 0.01271(12) 0.01556(12) -0.00046(9) 0.00208(8) -0.00068(9)
B1 0.0177(17) 0.0255(19) 0.0199(16) -0.0030(14) 0.0007(13) 0.0016(14)
O1 0.0137(10) 0.0199(11) 0.0190(10) -0.0035(8) 0.0008(8) -0.0008(8)
O2 0.0156(10) 0.0194(10) 0.0171(9) 0.0020(8) 0.0007(8) -0.0029(8)
C1 0.0170(14) 0.0217(16) 0.0182(14) 0.0001(12) 0.0061(11) -0.0040(11)
C2 0.0163(14) 0.0197(15) 0.0189(14) 0.0012(11) 0.0055(11) -0.0029(11)
C3 0.0132(13) 0.0207(15) 0.0188(14) 0.0041(11) 0.0075(11) -0.0011(11)
C4 0.0128(13) 0.0211(16) 0.0173(13) -0.0012(11) 0.0044(11) -0.0013(11)
C5 0.0169(14) 0.0187(15) 0.0191(14) 0.0012(11) 0.0060(11) 0.0005(11)
C6 0.0251(16) 0.0321(18) 0.0185(14) 0.0008(14) -0.0003(12) -0.0009(13)
C7 0.0255(16) 0.0218(16) 0.0292(16) -0.0037(13) 0.0088(13) -0.0062(13)
C8 0.0270(16) 0.0231(16) 0.0221(15) 0.0050(13) 0.0069(12) 0.0010(12)
C9 0.0189(15) 0.0238(16) 0.0224(15) -0.0040(12) 0.0043(12) -0.0035(12)
C10 0.0286(17) 0.0231(17) 0.0270(16) 0.0011(13) 0.0113(13) 0.0049(13)
C11 0.0203(15) 0.0153(15) 0.0306(16) 0.0033(12) 0.0075(12) -0.0017(12)
C12 0.0164(14) 0.0173(15) 0.0255(15) 0.0079(11) 0.0059(12) 0.0019(12)
C13 0.0123(14) 0.0178(15) 0.0269(15) 0.0034(11) 0.0057(11) -0.0006(12)
C14 0.0194(15) 0.0187(15) 0.0243(15) 0.0053(12) 0.0086(12) -0.0023(12)
C15 0.0186(15) 0.0166(15) 0.0231(15) 0.0022(11) 0.0043(12) -0.0049(11)
C16 0.0288(18) 0.0172(16) 0.044(2) -0.0002(13) 0.0160(15) 0.0001(14)
C17 0.0264(17) 0.0314(18) 0.0280(17) 0.0087(14) 0.0066(13) 0.0059(14)
C18 0.0192(15) 0.0278(18) 0.0307(17) 0.0000(13) 0.0062(12) -0.0023(13)
C19 0.0274(17) 0.0263(18) 0.0274(16) 0.0023(13) 0.0099(13) 0.0020(13)
C20 0.0278(17) 0.0241(17) 0.0306(17) -0.0022(13) 0.0038(13) -0.0090(13)
C21 0.0113(13) 0.0144(14) 0.0209(14) -0.0028(10) 0.0030(11) -0.0041(11)
C22 0.0134(14) 0.0216(15) 0.0210(14) -0.0006(12) 0.0041(11) -0.0037(12)
C23 0.0157(14) 0.0242(17) 0.0255(15) -0.0025(12) -0.0009(12) -0.0073(12)
C24 0.0174(15) 0.0192(16) 0.0329(17) -0.0027(12) 0.0081(12) -0.0080(12)
C25 0.0210(15) 0.0183(15) 0.0253(15) -0.0009(12) 0.0035(12) 0.0001(12)
C26 0.0154(14) 0.0172(15) 0.0214(14) 0.0016(11) 0.0040(11) -0.0023(11)
C27 0.0202(16) 0.0333(18) 0.0203(15) -0.0045(13) -0.0011(12) -0.0007(13)
C28 0.0244(17) 0.0284(19) 0.045(2) -0.0103(14) 0.0063(15) -0.0047(15)
C29 0.0236(16) 0.0199(16) 0.0233(15) -0.0020(12) 0.0007(12) 0.0020(12)
C30 0.0163(14) 0.0243(16) 0.0185(14) -0.0018(12) 0.0016(11) -0.0052(12)
C31 0.0177(15) 0.0320(18) 0.0153(14) -0.0043(13) -0.0037(11) 0.0041(12)
C32 0.0200(16) 0.040(2) 0.0178(15) -0.0062(14) -0.0019(12) 0.0039(13)
F32 0.0308(10) 0.0374(12) 0.0307(10) -0.0034(8) 0.0069(8) -0.0055(8)
C33 0.0160(16) 0.071(3) 0.0222(16) -0.0040(17) 0.0033(13) 0.0027(16)
F33 0.0268(11) 0.101(2) 0.0318(11) 0.0004(12) 0.0119(9) -0.0079(12)
C34 0.0204(17) 0.077(3) 0.0235(17) -0.0164(19) -0.0013(13) 0.0194(18)
F34 0.0236(11) 0.125(2) 0.0437(13) -0.0251(13) 0.0031(9) 0.0401(14)
C35 0.0302(19) 0.049(2) 0.035(2) -0.0240(18) -0.0156(16) 0.0246(18)
F35 0.0520(14) 0.0607(17) 0.0629(15) -0.0364(13) -0.0204(12) 0.0329(13)
C36 0.0245(17) 0.037(2) 0.0236(16) -0.0069(15) -0.0074(13) 0.0053(14)
F36 0.0430(12) 0.0314(11) 0.0376(11) -0.0066(9) -0.0111(9) 0.0028(9)
C41 0.0162(15) 0.043(2) 0.0157(14) -0.0077(14) 0.0043(11) -0.0002(13)
C42 0.0177(15) 0.046(2) 0.0183(15) 0.0000(14) 0.0023(12) 0.0000(14)
F42 0.0308(10) 0.0392(12) 0.0248(9) 0.0042(9) -0.0026(8) 0.0006(8)
C43 0.0153(15) 0.059(2) 0.0180(15) 0.0043(15) 0.0005(12) -0.0030(15)
F43 0.0275(10) 0.0748(17) 0.0248(10) 0.0156(10) -0.0049(8) -0.0028(10)
C44 0.0130(15) 0.074(3) 0.0162(15) -0.0083(16) 0.0002(12) -0.0104(16)
F44 0.0211(10) 0.0942(19) 0.0287(10) -0.0128(11) -0.0035(8) -0.0182(11)
C45 0.0286(18) 0.053(2) 0.0216(16) -0.0232(17) 0.0064(14) -0.0094(15)
F45 0.0456(13) 0.0600(15) 0.0315(11) -0.0302(11) 0.0056(9) -0.0073(10)
C46 0.0247(17) 0.041(2) 0.0197(15) -0.0086(15) 0.0049(12) 0.0026(14)
F46 0.0428(12) 0.0376(12) 0.0288(10) -0.0157(9) -0.0011(8) 0.0050(8)
C51 0.034(4) 0.014(4) 0.020(4) -0.003(3) 0.015(4) -0.005(3)
C52 0.034(5) 0.025(5) 0.033(5) -0.011(4) 0.017(4) -0.007(4)
C53 0.030(5) 0.023(4) 0.026(5) -0.003(4) 0.008(4) -0.004(4)
C54 0.036(5) 0.025(5) 0.030(5) -0.015(4) 0.017(4) -0.005(4)
C55 0.017(4) 0.015(4) 0.032(5) 0.002(3) 0.006(4) -0.003(4)
C56 0.029(5) 0.020(4) 0.030(4) 0.000(4) 0.010(4) 0.003(4)
C57 0.030(4) 0.025(3) 0.039(4) -0.004(3) 0.011(3) -0.001(3)

loop_
_atom_type_symbol
_atom_type_description
_atom_type_scat_dispersion_real
_atom_type_scat_dispersion_imag
_atom_type_scat_source
C C 0.0181 0.0091 'International Tables Vol C Tables 4.2.6.8 and 6.1.1.4'
H H 0.0000 0.0000 'International Tables Vol C Tables 4.2.6.8 and 6.1.1.4'
B B 0.0090 0.0039 'International Tables Vol C Tables 4.2.6.8 and 6.1.1.4'
O O 0.0492 0.0322 'International Tables Vol C Tables 4.2.6.8 and 6.1.1.4'
F F 0.0727 0.0534 'International Tables Vol C Tables 4.2.6.8 and 6.1.1.4'
Zr Zr -0.1862 2.2449 'International Tables Vol C Tables 4.2.6.8 and 6.1.1.4'

loop_
_geom_angle_atom_site_label_1
_geom_angle_atom_site_label_2
_geom_angle_atom_site_label_3
_geom_angle
O1 Zr1 O2 95.21(8)
O1 Zr1 C3 97.46(9)
O2 Zr1 C3 78.41(8)
O1 Zr1 C12 103.23(9)
O2 Zr1 C12 127.76(8)
C3 Zr1 C12 143.93(9)
O1 Zr1 C14 89.98(9)
O2 Zr1 C14 78.06(8)
C3 Zr1 C14 155.86(9)
C12 Zr1 C14 53.93(9)
O1 Zr1 C4 128.99(9)
O2 Zr1 C4 84.87(8)
C3 Zr1 C4 32.48(9)
C12 Zr1 C4 116.68(9)
C14 Zr1 C4 138.86(9)
O1 Zr1 C13 79.37(9)
O2 Zr1 C13 109.22(8)
C3 Zr1 C13 171.87(9)
C12 Zr1 C13 32.45(9)
C14 Zr1 C13 32.23(9)
C4 Zr1 C13 148.16(9)
O1 Zr1 C15 122.47(9)
O2 Zr1 C15 75.04(8)
C3 Zr1 C15 133.28(9)
C12 Zr1 C15 53.74(9)
C14 Zr1 C15 32.57(9)
C4 Zr1 C15 106.85(9)
C13 Zr1 C15 53.41(9)
O1 Zr1 C2 77.84(9)
O2 Zr1 C2 105.66(8)
C3 Zr1 C2 32.42(9)
C12 Zr1 C2 125.76(9)
C14 Zr1 C2 167.48(10)
C4 Zr1 C2 53.64(9)
C13 Zr1 C2 139.64(9)
C15 Zr1 C2 159.68(9)
O1 Zr1 C11 132.45(9)
O2 Zr1 C11 103.97(9)
C3 Zr1 C11 128.64(10)
C12 Zr1 C11 32.50(9)
C14 Zr1 C11 53.54(10)
C4 Zr1 C11 96.16(9)
C13 Zr1 C11 53.33(9)
C15 Zr1 C11 32.03(10)
C2 Zr1 C11 134.48(10)
O1 Zr1 C1 94.34(9)
O2 Zr1 C1 131.72(8)
C3 Zr1 C1 53.43(9)
C12 Zr1 C1 95.41(9)
C14 Zr1 C1 149.11(9)
C4 Zr1 C1 53.45(9)
C13 Zr1 C1 119.05(9)
C15 Zr1 C1 134.50(10)
C2 Zr1 C1 32.09(9)
C11 Zr1 C1 103.72(10)
O1 Zr1 C5 126.16(8)
O2 Zr1 C5 116.36(8)
C3 Zr1 C5 53.21(9)
C12 Zr1 C5 90.84(9)
C14 Zr1 C5 136.41(10)
C4 Zr1 C5 32.06(9)
C13 Zr1 C5 122.86(9)
C15 Zr1 C5 107.84(9)
C2 Zr1 C5 53.09(9)
C11 Zr1 C5 82.89(9)
C1 Zr1 C5 32.08(9)
C30 B1 C31 114.9(3)
C30 B1 C41 114.3(3)
C31 B1 C41 111.8(2)
C30 B1 H1 96.6(14)
C31 B1 H1 109.9(15)
C41 B1 H1 108.0(14)
C21 O1 Zr1 177.63(18)
C30 O2 Zr1 146.4(2)
C2 C1 C5 108.1(2)
C2 C1 C6 126.4(3)
C5 C1 C6 124.0(3)
C2 C1 Zr1 73.77(16)
C5 C1 Zr1 74.70(16)
C6 C1 Zr1 128.28(19)
C1 C2 C3 107.7(3)
C1 C2 C7 127.6(3)
C3 C2 C7 124.6(3)
C1 C2 Zr1 74.14(16)
C3 C2 Zr1 72.71(15)
C7 C2 Zr1 121.69(19)
C4 C3 C2 108.4(2)
C4 C3 C8 127.4(3)
C2 C3 C8 123.9(3)
C4 C3 Zr1 74.42(16)
C2 C3 Zr1 74.87(16)
C8 C3 Zr1 122.46(18)
C5 C4 C3 107.7(2)
C5 C4 C9 124.1(3)
C3 C4 C9 127.5(3)
C5 C4 Zr1 75.32(16)
C3 C4 Zr1 73.10(15)
C9 C4 Zr1 124.84(19)
C4 C5 C1 108.1(3)
C4 C5 C10 125.3(3)
C1 C5 C10 124.5(3)
C4 C5 Zr1 72.62(16)
C1 C5 Zr1 73.22(16)
C10 C5 Zr1 132.9(2)
C1 C6 H6A 109.5
C1 C6 H6B 109.5
H6A C6 H6B 109.5
C1 C6 H6C 109.5
H6A C6 H6C 109.5
H6B C6 H6C 109.5
C2 C7 H7A 109.5
C2 C7 H7B 109.5
H7A C7 H7B 109.5
C2 C7 H7C 109.5
H7A C7 H7C 109.5
H7B C7 H7C 109.5
C3 C8 H8A 109.5
C3 C8 H8B 109.5
H8A C8 H8B 109.5
C3 C8 H8C 109.5
H8A C8 H8C 109.5
H8B C8 H8C 109.5
C4 C9 H9A 109.5
C4 C9 H9B 109.5
H9A C9 H9B 109.5
C4 C9 H9C 109.5
H9A C9 H9C 109.5
H9B C9 H9C 109.5
C5 C10 H10A 109.5
C5 C10 H10B 109.5
H10A C10 H10B 109.5
C5 C10 H10C 109.5
H10A C10 H10C 109.5
H10B C10 H10C 109.5
C15 C11 C12 108.4(3)
C15 C11 C16 123.6(3)
C12 C11 C16 126.2(3)
C15 C11 Zr1 73.80(17)
C12 C11 Zr1 72.76(16)
C16 C11 Zr1 131.6(2)
C13 C12 C11 107.4(3)
C13 C12 C17 126.0(3)
C11 C12 C17 125.7(3)
C13 C12 Zr1 74.54(16)
C11 C12 Zr1 74.74(16)
C17 C12 Zr1 125.2(2)
C14 C13 C12 108.4(3)
C14 C13 C18 123.9(3)
C12 C13 C18 127.5(3)
C14 C13 Zr1 73.13(16)
C12 C13 Zr1 73.01(16)
C18 C13 Zr1 123.8(2)
C13 C14 C15 107.9(3)
C13 C14 C19 125.2(3)
C15 C14 C19 126.8(3)
C13 C14 Zr1 74.64(16)
C15 C14 Zr1 74.50(16)
C19 C14 Zr1 119.9(2)
C11 C15 C14 107.9(3)
C11 C15 C20 124.6(3)
C14 C15 C20 127.1(3)
C11 C15 Zr1 74.17(16)
C14 C15 Zr1 72.93(16)
C20 C15 Zr1 124.4(2)
C11 C16 H16A 109.5
C11 C16 H16B 109.5
H16A C16 H16B 109.5
C11 C16 H16C 109.5
H16A C16 H16C 109.5
H16B C16 H16C 109.5
C12 C17 H17A 109.5
C12 C17 H17B 109.5
H17A C17 H17B 109.5
C12 C17 H17C 109.5
H17A C17 H17C 109.5
H17B C17 H17C 109.5
C13 C18 H18A 109.5
C13 C18 H18B 109.5
H18A C18 H18B 109.5
C13 C18 H18C 109.5
H18A C18 H18C 109.5
H18B C18 H18C 109.5
C14 C19 H19A 109.5
C14 C19 H19B 109.5
H19A C19 H19B 109.5
C14 C19 H19C 109.5
H19A C19 H19C 109.5
H19B C19 H19C 109.5
C15 C20 H20A 109.5
C15 C20 H20B 109.5
H20A C20 H20B 109.5
C15 C20 H20C 109.5
H20A C20 H20C 109.5
H20B C20 H20C 109.5
O1 C21 C26 118.7(2)
O1 C21 C22 121.2(2)
C26 C21 C22 120.1(3)
C23 C22 C21 118.1(3)
C23 C22 C27 120.3(3)
C21 C22 C27 121.6(3)
C24 C23 C22 122.9(3)
C24 C23 H23 118.6
C22 C23 H23 118.6
C23 C24 C25 117.8(3)
C23 C24 C28 121.2(3)
C25 C24 C28 120.9(3)
C26 C25 C24 121.7(3)
C26 C25 H25 119.2
C24 C25 H25 119.2
C25 C26 C21 119.4(3)
C25 C26 C29 120.8(3)
C21 C26 C29 119.9(3)
C22 C27 H27A 109.5
C22 C27 H27B 109.5
H27A C27 H27B 109.5
C22 C27 H27C 109.5
H27A C27 H27C 109.5
H27B C27 H27C 109.5
C24 C28 H28A 109.5
C24 C28 H28B 109.5
H28A C28 H28B 109.5
C24 C28 H28C 109.5
H28A C28 H28C 109.5
H28B C28 H28C 109.5
C26 C29 H29A 109.5
C26 C29 H29B 109.5
H29A C29 H29B 109.5
C26 C29 H29C 109.5
H29A C29 H29C 109.5
H29B C29 H29C 109.5
O2 C30 B1 126.4(3)
O2 C30 H30 113.8(18)
B1 C30 H30 118.9(18)
C36 C31 C32 114.2(3)
C36 C31 B1 124.2(3)
C32 C31 B1 121.6(3)
F32 C32 C33 116.9(3)
F32 C32 C31 119.3(3)
C33 C32 C31 123.8(3)
F33 C33 C34 120.1(3)
F33 C33 C32 120.5(4)
C34 C33 C32 119.4(4)
F34 C34 C33 120.4(4)
F34 C34 C35 120.0(4)
C33 C34 C35 119.6(3)
F35 C35 C34 120.6(4)
F35 C35 C36 120.0(4)
C34 C35 C36 119.5(3)
F36 C36 C31 120.2(3)
F36 C36 C35 116.3(3)
C31 C36 C35 123.5(4)
C46 C41 C42 114.3(3)
C46 C41 B1 126.3(3)
C42 C41 B1 119.4(3)
F42 C42 C43 117.0(3)
F42 C42 C41 119.5(3)
C43 C42 C41 123.4(3)
F43 C43 C44 119.6(3)
F43 C43 C42 120.6(3)
C44 C43 C42 119.7(3)
F44 C44 C43 120.3(3)
F44 C44 C45 120.0(4)
C43 C44 C45 119.6(3)
F45 C45 C44 120.4(3)
F45 C45 C46 120.8(3)
C44 C45 C46 118.9(3)
F46 C46 C41 120.0(3)
F46 C46 C45 116.0(3)
C41 C46 C45 124.0(3)
C57 C51 C52 123.4(7)
C57 C51 C56 116.3(7)
C52 C51 C56 120.0
C51 C52 C53 120.0
C51 C52 H52 120.0
C53 C52 H52 120.0
C52 C53 C54 120.0
C52 C53 H53 120.0
C54 C53 H53 120.0
C55 C54 C53 120.0
C55 C54 H54 120.0
C53 C54 H54 120.0
C54 C55 C56 120.0
C54 C55 H55 120.0
C56 C55 H55 120.0
C55 C56 C51 120.0
C55 C56 H56 120.0
C51 C56 H56 120.0
C51 C57 H57A 109.5
C51 C57 H57B 109.5
H57A C57 H57B 109.5
C51 C57 H57C 109.5
H57A C57 H57C 109.5
H57B C57 H57C 109.5

loop_
_geom_bond_atom_site_label_1
_geom_bond_atom_site_label_2
_geom_bond_distance
Zr1 O1 1.9685(19)
Zr1 O2 2.1788(19)
Zr1 C3 2.530(3)
Zr1 C12 2.533(3)
Zr1 C14 2.534(3)
Zr1 C4 2.547(3)
Zr1 C13 2.553(3)
Zr1 C15 2.554(3)
Zr1 C2 2.558(3)
Zr1 C11 2.559(3)
Zr1 C1 2.563(3)
Zr1 C5 2.582(3)
B1 C30 1.586(4)
B1 C31 1.612(4)
B1 C41 1.626(4)
B1 H1 1.15(3)
O1 C21 1.355(3)
O2 C30 1.251(3)
C1 C2 1.415(4)
C1 C5 1.421(4)
C1 C6 1.507(4)
C2 C3 1.421(4)
C2 C7 1.497(4)
C3 C4 1.420(4)
C3 C8 1.501(4)
C4 C5 1.417(4)
C4 C9 1.506(4)
C5 C10 1.507(4)
C6 H6A 0.98
C6 H6B 0.98
C6 H6C 0.98
C7 H7A 0.98
C7 H7B 0.98
C7 H7C 0.98
C8 H8A 0.98
C8 H8B 0.98
C8 H8C 0.98
C9 H9A 0.98
C9 H9B 0.98
C9 H9C 0.98
C10 H10A 0.98
C10 H10B 0.98
C10 H10C 0.98
C11 C15 1.411(4)
C11 C12 1.425(4)
C11 C16 1.503(4)
C12 C13 1.421(4)
C12 C17 1.508(4)
C13 C14 1.412(4)
C13 C18 1.503(4)
C14 C15 1.427(4)
C14 C19 1.499(4)
C15 C20 1.503(4)
C16 H16A 0.98
C16 H16B 0.98
C16 H16C 0.98
C17 H17A 0.98
C17 H17B 0.98
C17 H17C 0.98
C18 H18A 0.98
C18 H18B 0.98
C18 H18C 0.98
C19 H19A 0.98
C19 H19B 0.98
C19 H19C 0.98
C20 H20A 0.98
C20 H20B 0.98
C20 H20C 0.98
C21 C26 1.398(4)
C21 C22 1.416(4)
C22 C23 1.393(4)
C22 C27 1.505(4)
C23 C24 1.382(4)
C23 H23 0.95
C24 C25 1.396(4)
C24 C28 1.506(4)
C25 C26 1.391(4)
C25 H25 0.95
C26 C29 1.504(4)
C27 H27A 0.98
C27 H27B 0.98
C27 H27C 0.98
C28 H28A 0.98
C28 H28B 0.98
C28 H28C 0.98
C29 H29A 0.98
C29 H29B 0.98
C29 H29C 0.98
C30 H30 1.04(3)
C31 C36 1.377(5)
C31 C32 1.384(5)
C32 F32 1.354(4)
C32 C33 1.380(4)
C33 F33 1.354(4)
C33 C34 1.362(6)
C34 F34 1.349(4)
C34 C35 1.363(6)
C35 F35 1.343(4)
C35 C36 1.389(5)
C36 F36 1.355(4)
C41 C46 1.373(5)
C41 C42 1.394(5)
C42 F42 1.347(4)
C42 C43 1.382(4)
C43 F43 1.352(4)
C43 C44 1.363(6)
C44 F44 1.341(3)
C44 C45 1.376(5)
C45 F45 1.340(4)
C45 C46 1.395(4)
C46 F46 1.356(4)
C51 C57 1.336(15)
C51 C52 1.39
C51 C56 1.39
C52 C53 1.39
C52 H52 0.95
C53 C54 1.39
C53 H53 0.95
C54 C55 1.39
C54 H54 0.95
C55 C56 1.39
C55 H55 0.95
C56 H56 0.95
C57 H57A 0.98
C57 H57B 0.98
C57 H57C 0.98

loop_
_geom_torsion_atom_site_label_1
_geom_torsion_atom_site_label_2
_geom_torsion_atom_site_label_3
_geom_torsion_atom_site_label_4
_geom_torsion
C5 C1 C2 C3 1.9(3)
C6 C1 C2 C3 168.6(3)
Zr1 C1 C2 C3 -65.49(19)
C5 C1 C2 C7 -174.6(3)
C6 C1 C2 C7 -7.9(5)
Zr1 C1 C2 C7 118.1(3)
C5 C1 C2 Zr1 67.38(19)
C6 C1 C2 Zr1 -125.9(3)
C1 C2 C3 C4 -1.0(3)
C7 C2 C3 C4 175.5(3)
Zr1 C2 C3 C4 -67.49(19)
C1 C2 C3 C8 -174.3(3)
C7 C2 C3 C8 2.2(4)
Zr1 C2 C3 C8 119.2(3)
C1 C2 C3 Zr1 66.44(19)
C7 C2 C3 Zr1 -117.0(3)
C2 C3 C4 C5 -0.2(3)
C8 C3 C4 C5 172.8(3)
Zr1 C3 C4 C5 -68.00(19)
C2 C3 C4 C9 -170.9(3)
C8 C3 C4 C9 2.1(5)
Zr1 C3 C4 C9 121.3(3)
C2 C3 C4 Zr1 67.79(19)
C8 C3 C4 Zr1 -119.2(3)
C3 C4 C5 C1 1.4(3)
C9 C4 C5 C1 172.5(3)
Zr1 C4 C5 C1 -65.1(2)
C3 C4 C5 C10 -162.8(3)
C9 C4 C5 C10 8.3(4)
Zr1 C4 C5 C10 130.7(3)
C3 C4 C5 Zr1 66.50(19)
C9 C4 C5 Zr1 -122.4(3)
C2 C1 C5 C4 -2.0(3)
C6 C1 C5 C4 -169.1(3)
Zr1 C1 C5 C4 64.73(19)
C2 C1 C5 C10 162.3(3)
C6 C1 C5 C10 -4.7(4)
Zr1 C1 C5 C10 -130.9(3)
C2 C1 C5 Zr1 -66.76(19)
C6 C1 C5 Zr1 126.2(3)
C15 C11 C12 C13 2.2(3)
C16 C11 C12 C13 -162.6(3)
Zr1 C11 C12 C13 68.0(2)
C15 C11 C12 C17 171.6(3)
C16 C11 C12 C17 6.8(5)
Zr1 C11 C12 C17 -122.6(3)
C15 C11 C12 Zr1 -65.7(2)
C16 C11 C12 Zr1 129.4(3)
C11 C12 C13 C14 -3.0(3)
C17 C12 C13 C14 -172.4(3)
Zr1 C12 C13 C14 65.1(2)
C11 C12 C13 C18 171.9(3)
C17 C12 C13 C18 2.6(5)
Zr1 C12 C13 C18 -120.0(3)
C11 C12 C13 Zr1 -68.1(2)
C17 C12 C13 Zr1 122.5(3)
C12 C13 C14 C15 2.7(3)
C18 C13 C14 C15 -172.5(3)
Zr1 C13 C14 C15 67.7(2)
C12 C13 C14 C19 178.9(3)
C18 C13 C14 C19 3.7(5)
Zr1 C13 C14 C19 -116.1(3)
C12 C13 C14 Zr1 -65.0(2)
C18 C13 C14 Zr1 119.8(3)
C12 C11 C15 C14 -0.6(3)
C16 C11 C15 C14 164.7(3)
Zr1 C11 C15 C14 -65.7(2)
C12 C11 C15 C20 -173.8(3)
C16 C11 C15 C20 -8.4(5)
Zr1 C11 C15 C20 121.2(3)
C12 C11 C15 Zr1 65.1(2)
C16 C11 C15 Zr1 -129.6(3)
C13 C14 C15 C11 -1.3(3)
C19 C14 C15 C11 -177.4(3)
Zr1 C14 C15 C11 66.5(2)
C13 C14 C15 C20 171.7(3)
C19 C14 C15 C20 -4.5(5)
Zr1 C14 C15 C20 -120.6(3)
C13 C14 C15 Zr1 -67.8(2)
C19 C14 C15 Zr1 116.1(3)
O1 C21 C22 C23 -178.5(2)
C26 C21 C22 C23 2.0(4)
O1 C21 C22 C27 1.8(4)
C26 C21 C22 C27 -177.7(3)
C21 C22 C23 C24 -0.1(4)
C27 C22 C23 C24 179.6(3)
C22 C23 C24 C25 -1.9(5)
C22 C23 C24 C28 175.6(3)
C23 C24 C25 C26 2.2(4)
C28 C24 C25 C26 -175.4(3)
C24 C25 C26 C21 -0.4(4)
C24 C25 C26 C29 -179.5(3)
O1 C21 C26 C25 178.7(2)
C22 C21 C26 C25 -1.7(4)
O1 C21 C26 C29 -2.2(4)
C22 C21 C26 C29 177.4(3)
Zr1 O2 C30 B1 -158.8(2)
C31 B1 C30 O2 -30.8(4)
C41 B1 C30 O2 -162.1(3)
C30 B1 C31 C36 115.2(3)
C41 B1 C31 C36 -112.4(3)
C30 B1 C31 C32 -66.5(4)
C41 B1 C31 C32 65.9(4)
C36 C31 C32 F32 179.8(3)
B1 C31 C32 F32 1.3(4)
C36 C31 C32 C33 -1.6(4)
B1 C31 C32 C33 179.9(3)
F32 C32 C33 F33 0.7(4)
C31 C32 C33 F33 -177.9(3)
F32 C32 C33 C34 -179.6(3)
C31 C32 C33 C34 1.8(5)
F33 C33 C34 F34 -0.6(5)
C32 C33 C34 F34 179.7(3)
F33 C33 C34 C35 178.8(3)
C32 C33 C34 C35 -0.8(5)
F34 C34 C35 F35 -0.4(5)
C33 C34 C35 F35 -179.8(3)
F34 C34 C35 C36 179.4(3)
C33 C34 C35 C36 -0.1(5)
C32 C31 C36 F36 179.9(3)
B1 C31 C36 F36 -1.7(4)
C32 C31 C36 C35 0.6(4)
B1 C31 C36 C35 179.1(3)
F35 C35 C36 F36 0.7(4)
C34 C35 C36 F36 -179.1(3)
F35 C35 C36 C31 180.0(3)
C34 C35 C36 C31 0.2(5)
C30 B1 C41 C46 23.9(4)
C31 B1 C41 C46 -108.8(3)
C30 B1 C41 C42 -156.0(3)
C31 B1 C41 C42 71.4(4)
C46 C41 C42 F42 179.8(3)
B1 C41 C42 F42 -0.3(4)
C46 C41 C42 C43 0.0(5)
B1 C41 C42 C43 179.9(3)
F42 C42 C43 F43 -0.5(4)
C41 C42 C43 F43 179.3(3)
F42 C42 C43 C44 178.2(3)
C41 C42 C43 C44 -2.0(5)
F43 C43 C44 F44 0.4(5)
C42 C43 C44 F44 -178.3(3)
F43 C43 C44 C45 -179.4(3)
C42 C43 C44 C45 1.9(5)
F44 C44 C45 F45 1.4(5)
C43 C44 C45 F45 -178.8(3)
F44 C44 C45 C46 -179.7(3)
C43 C44 C45 C46 0.1(5)
C42 C41 C46 F46 -179.6(3)
B1 C41 C46 F46 0.5(5)
C42 C41 C46 C45 2.1(5)
B1 C41 C46 C45 -177.7(3)
F45 C45 C46 F46 -1.7(5)
C44 C45 C46 F46 179.4(3)
F45 C45 C46 C41 176.6(3)
C44 C45 C46 C41 -2.2(5)
C57 C51 C52 C53 173.8(9)
C56 C51 C52 C53 0
C51 C52 C53 C54 0
C52 C53 C54 C55 0
C53 C54 C55 C56 0
C54 C55 C56 C51 0
C57 C51 C56 C55 -174.3(9)
C52 C51 C56 C55 0
